data_4348874
loop_
_publ_author_name
'Yue, Cheng-Yang'
'Lei, Xiao-Wu'
'Han, Yong-Fang'
'Lu, Xin-Xiu'
'Tian, Ya-Wei'
'Xu, Jing'
'Liu, Xiao-Fan'
'Xu, Xin'

_publ_section_title
;
 Transition-Metal-Complex Cationic Dyes Photosensitive to Two Types of 2D
 Layered Silver Bromides with Visible-Light-Driven Photocatalytic
 Properties.
;
_journal_issue 23
_journal_name_full 'Inorganic chemistry'
_journal_page_first 12193
_journal_page_last 12203
_journal_paper_doi 10.1021/acs.inorgchem.6b01770
_journal_volume 55
_journal_year 2016
_chemical_formula_moiety C60N12H48Co2KAg6Br11
_chemical_formula_sum 'C60 H48 Ag6 Br11 Co2 K N12'
_chemical_formula_weight 2620.29
_space_group_IT_number 148
_space_group_name_Hall '-R 3'
_space_group_name_H-M_alt 'R -3 :H'
_symmetry_cell_setting trigonal
_symmetry_space_group_name_H-M 'R -3 :H'
_atom_sites_solution_hydrogens geom
_atom_sites_solution_primary direct
_atom_sites_solution_secondary difmap
_audit_creation_method SHELXL-97
_cell_angle_alpha 90.00
_cell_angle_beta 90.00
_cell_angle_gamma 120.00
_cell_formula_units_Z 3
_cell_length_a 14.1784(14)
_cell_length_b 14.1784(14)
_cell_length_c 30.746(3)
_cell_measurement_reflns_used 5994
_cell_measurement_temperature 296(2)
_cell_measurement_theta_max 25.36
_cell_measurement_theta_min 2.87
_cell_volume 5352.7(9)
_computing_cell_refinement 'APEX2 Software Suite (Bruker,2005)'
_computing_data_collection 'APEX2 Software Suite (Bruker,2005)'
_computing_data_reduction 'APEX2 Software Suite (Bruker,2005)'
_computing_structure_refinement 'SHELXL-97 (Sheldrick, 2008)'
_computing_structure_solution 'SHELXS-97 (Sheldrick, 2008)'
_diffrn_ambient_temperature 296(2)
_diffrn_measured_fraction_theta_full 0.998
_diffrn_measured_fraction_theta_max 0.998
_diffrn_measurement_device_type 'Bruker SMART CCD area detector'
_diffrn_measurement_method 'phi and omega scans'
_diffrn_radiation_monochromator graphite
_diffrn_radiation_source 'fine-focus sealed tube'
_diffrn_radiation_type MoK\a
_diffrn_radiation_wavelength 0.71073
_diffrn_reflns_av_R_equivalents 0.0302
_diffrn_reflns_av_sigmaI/netI 0.0201
_diffrn_reflns_limit_h_max 18
_diffrn_reflns_limit_h_min -18
_diffrn_reflns_limit_k_max 18
_diffrn_reflns_limit_k_min -18
_diffrn_reflns_limit_l_max 39
_diffrn_reflns_limit_l_min -39
_diffrn_reflns_number 20590
_diffrn_reflns_theta_full 27.47
_diffrn_reflns_theta_max 27.47
_diffrn_reflns_theta_min 1.79
_exptl_absorpt_coefficient_mu 8.328
_exptl_absorpt_correction_T_max 0.6809
_exptl_absorpt_correction_T_min 0.5555
_exptl_absorpt_correction_type multi-scan
_exptl_absorpt_process_details 'SADABS; Bruker, 2000'
_exptl_crystal_colour red
_exptl_crystal_density_diffrn 2.439
_exptl_crystal_density_method 'not measured'
_exptl_crystal_description block
_exptl_crystal_F_000 3696
_exptl_crystal_size_max 0.08
_exptl_crystal_size_mid 0.06
_exptl_crystal_size_min 0.05
_refine_diff_density_max 1.643
_refine_diff_density_min -0.940
_refine_diff_density_rms 0.101
_refine_ls_extinction_method SHELXL
_refine_ls_goodness_of_fit_ref 1.136
_refine_ls_hydrogen_treatment constr
_refine_ls_matrix_type full
_refine_ls_number_parameters 141
_refine_ls_number_reflns 2718
_refine_ls_number_restraints 1
_refine_ls_restrained_S_all 1.136
_refine_ls_R_factor_all 0.0453
_refine_ls_R_factor_gt 0.0307
_refine_ls_shift/su_max 0.001
_refine_ls_shift/su_mean 0.000
_refine_ls_structure_factor_coef Fsqd
_refine_ls_weighting_details 'calc w=1/[\s^2^(Fo^2^)+(0.0205P)^2^+28.9623P] where P=(Fo^2^+2Fc^2^)/3'
_refine_ls_weighting_scheme calc
_refine_ls_wR_factor_gt 0.0652
_refine_ls_wR_factor_ref 0.0691
_reflns_number_gt 2153
_reflns_number_total 2718
_reflns_threshold_expression >2sigma(I)
_cod_data_source_file ic6b01770_si_003.cif
_cod_data_source_block C60N12H48Co2KAg6Br11
_cod_original_sg_symbol_H-M R-3
_cod_database_code 4348874

loop_
_symmetry_equiv_pos_as_xyz
'x, y, z'
'-y, x-y, z'
'-x+y, -x, z'
'x+2/3, y+1/3, z+1/3'
'-y+2/3, x-y+1/3, z+1/3'
'-x+y+2/3, -x+1/3, z+1/3'
'x+1/3, y+2/3, z+2/3'
'-y+1/3, x-y+2/3, z+2/3'
'-x+y+1/3, -x+2/3, z+2/3'
'-x, -y, -z'
'y, -x+y, -z'
'x-y, x, -z'
'-x+2/3, -y+1/3, -z+1/3'
'y+2/3, -x+y+1/3, -z+1/3'
'x-y+2/3, x+1/3, -z+1/3'
'-x+1/3, -y+2/3, -z+2/3'
'y+1/3, -x+y+2/3, -z+2/3'
'x-y+1/3, x+2/3, -z+2/3'

loop_
_atom_site_label
_atom_site_type_symbol
_atom_site_fract_x
_atom_site_fract_y
_atom_site_fract_z
_atom_site_U_iso_or_equiv
_atom_site_adp_type
_atom_site_occupancy
_atom_site_symmetry_multiplicity
_atom_site_calc_flag
_atom_site_refinement_flags
K1 K 1.0000 0.0000 0.0000 0.098(3) Uani 1 6 d SPU
Ag1 Ag 0.90986(3) 0.05231(3) 0.130445(12) 0.05541(12) Uani 1 1 d .
Co1 Co 1.0000 0.0000 0.37745(2) 0.02335(17) Uani 1 3 d S
Br3 Br 1.0000 0.0000 0.20280(2) 0.04350(18) Uani 1 3 d S
Br2 Br 1.08116(4) 0.20771(5) 0.083479(18) 0.06346(16) Uani 1 1 d U
Br1 Br 0.8333 0.1667 0.1667 0.0843(3) Uani 1 2 d S
N1 N 0.8560(2) -0.0497(2) 0.41294(9) 0.0316(7) Uani 1 1 d .
N2 N 0.9765(2) 0.1119(3) 0.34233(9) 0.0325(7) Uani 1 1 d .
C6 C 0.7896(3) -0.1939(3) 0.36081(12) 0.0347(8) Uani 1 1 d .
C5 C 0.7717(3) -0.1465(3) 0.40054(12) 0.0344(8) Uani 1 1 d .
C10 C 0.9230(3) 0.0926(4) 0.30446(13) 0.0447(10) Uani 1 1 d .
H10 H 0.8956 0.0244 0.2917 0.054 Uiso 1 1 calc .
C7 C 0.7109(4) -0.2892(4) 0.34189(16) 0.0539(12) Uani 1 1 d .
H7 H 0.6435 -0.3302 0.3553 0.065 Uiso 1 1 calc .
C1 C 0.8410(3) 0.0023(4) 0.44614(13) 0.0429(9) Uani 1 1 d .
H1 H 0.8989 0.0693 0.4547 0.051 Uiso 1 1 calc .
C2 C 0.7438(4) -0.0389(4) 0.46835(14) 0.0520(11) Uani 1 1 d .
H2 H 0.7354 0.0008 0.4906 0.062 Uiso 1 1 calc .
C3 C 0.6606(4) -0.1386(5) 0.45699(16) 0.0582(13) Uani 1 1 d .
H3 H 0.5950 -0.1692 0.4721 0.070 Uiso 1 1 calc .
C8 C 0.7320(5) -0.3234(4) 0.30339(18) 0.0668(15) Uani 1 1 d .
H8 H 0.6793 -0.3879 0.2906 0.080 Uiso 1 1 calc .
C4 C 0.6739(3) -0.1938(4) 0.42321(15) 0.0523(11) Uani 1 1 d .
H4 H 0.6177 -0.2625 0.4155 0.063 Uiso 1 1 calc .
C9 C 0.9068(4) 0.1688(4) 0.28380(15) 0.0568(13) Uani 1 1 d .
H9 H 0.8711 0.1536 0.2572 0.068 Uiso 1 1 calc .

loop_
_atom_site_aniso_label
_atom_site_aniso_U_11
_atom_site_aniso_U_22
_atom_site_aniso_U_33
_atom_site_aniso_U_23
_atom_site_aniso_U_13
_atom_site_aniso_U_12
K1 0.093(9) 0.093(9) 0.107(9) 0.000 0.000 0.047(5)
Ag1 0.0544(2) 0.0538(2) 0.0639(2) -0.00374(17) 0.00276(17) 0.03144(18)
Co1 0.0244(2) 0.0244(2) 0.0212(4) 0.000 0.000 0.01222(12)
Br3 0.0493(3) 0.0493(3) 0.0318(4) 0.000 0.000 0.02466(13)
Br2 0.0570(3) 0.0691(3) 0.0715(3) 0.0328(3) 0.0227(2) 0.0369(3)
Br1 0.1008(6) 0.1489(9) 0.0578(4) -0.0490(5) -0.0323(4) 0.1034(7)
N1 0.0298(16) 0.0336(17) 0.0314(16) 0.0010(12) 0.0037(12) 0.0158(14)
N2 0.0314(16) 0.0367(17) 0.0308(16) 0.0029(13) -0.0007(13) 0.0180(14)
C6 0.037(2) 0.0305(19) 0.035(2) -0.0006(15) -0.0066(16) 0.0156(17)
C5 0.0308(19) 0.036(2) 0.0339(19) 0.0044(16) -0.0009(15) 0.0152(17)
C10 0.044(2) 0.056(3) 0.034(2) 0.0052(19) -0.0056(18) 0.026(2)
C7 0.044(3) 0.041(2) 0.061(3) -0.009(2) -0.007(2) 0.010(2)
C1 0.042(2) 0.048(2) 0.040(2) -0.0053(18) 0.0045(18) 0.023(2)
C2 0.052(3) 0.072(3) 0.039(2) -0.002(2) 0.010(2) 0.037(3)
C3 0.038(2) 0.080(4) 0.052(3) 0.008(2) 0.013(2) 0.027(3)
C8 0.067(3) 0.046(3) 0.076(4) -0.029(3) -0.026(3) 0.019(3)
C4 0.035(2) 0.055(3) 0.050(3) 0.005(2) 0.0018(19) 0.010(2)
C9 0.055(3) 0.072(3) 0.047(3) 0.018(2) -0.007(2) 0.035(3)

loop_
_atom_type_symbol
_atom_type_description
_atom_type_scat_dispersion_real
_atom_type_scat_dispersion_imag
_atom_type_scat_source
C C 0.0033 0.0016 'International Tables Vol C Tables 4.2.6.8 and 6.1.1.4'
H H 0.0000 0.0000 'International Tables Vol C Tables 4.2.6.8 and 6.1.1.4'
K K 0.2009 0.2494 'International Tables Vol C Tables 4.2.6.8 and 6.1.1.4'
N N 0.0061 0.0033 'International Tables Vol C Tables 4.2.6.8 and 6.1.1.4'
Co Co 0.3494 0.9721 'International Tables Vol C Tables 4.2.6.8 and 6.1.1.4'
Br Br -0.2901 2.4595 'International Tables Vol C Tables 4.2.6.8 and 6.1.1.4'
Ag Ag -0.8971 1.1015 'International Tables Vol C Tables 4.2.6.8 and 6.1.1.4'

loop_
_geom_angle_atom_site_label_1
_geom_angle_atom_site_label_2
_geom_angle_atom_site_label_3
_geom_angle
_geom_angle_site_symmetry_1
_geom_angle_site_symmetry_3
Br2 K1 Br2 180.0 . 10_755
Br2 K1 Br2 104.409(13) . 12_545
Br2 K1 Br2 75.591(13) 10_755 12_545
Br2 K1 Br2 75.591(13) . 3_765
Br2 K1 Br2 104.409(13) 10_755 3_765
Br2 K1 Br2 180.00(2) 12_545 3_765
Br2 K1 Br2 75.591(13) . 2_645
Br2 K1 Br2 104.409(13) 10_755 2_645
Br2 K1 Br2 104.409(13) 12_545 2_645
Br2 K1 Br2 75.591(13) 3_765 2_645
Br2 K1 Br2 104.409(13) . 11_665
Br2 K1 Br2 75.591(13) 10_755 11_665
Br2 K1 Br2 75.591(13) 12_545 11_665
Br2 K1 Br2 104.409(13) 3_765 11_665
Br2 K1 Br2 180.000(12) 2_645 11_665
Br1 Ag1 Br2 124.576(19) . 2_645
Br1 Ag1 Br2 101.678(17) . .
Br2 Ag1 Br2 111.24(3) 2_645 .
Br1 Ag1 Br3 102.066(16) . .
Br2 Ag1 Br3 108.992(17) 2_645 .
Br2 Ag1 Br3 106.811(18) . .
Br1 Ag1 Ag1 150.981(13) . 2_645
Br2 Ag1 Ag1 56.584(16) 2_645 2_645
Br2 Ag1 Ag1 103.929(15) . 2_645
Br3 Ag1 Ag1 57.374(9) . 2_645
Br1 Ag1 Ag1 129.546(18) . 3_765
Br2 Ag1 Ag1 105.873(16) 2_645 3_765
Br2 Ag1 Ag1 54.191(16) . 3_765
Br3 Ag1 Ag1 57.374(9) . 3_765
Ag1 Ag1 Ag1 60.0 2_645 3_765
N2 Co1 N2 95.48(11) . 2_645
N2 Co1 N2 95.49(11) . 3_765
N2 Co1 N2 95.49(11) 2_645 3_765
N2 Co1 N1 78.18(12) . 3_765
N2 Co1 N1 171.02(12) 2_645 3_765
N2 Co1 N1 91.48(12) 3_765 3_765
N2 Co1 N1 171.02(12) . 2_645
N2 Co1 N1 91.48(12) 2_645 2_645
N2 Co1 N1 78.17(12) 3_765 2_645
N1 Co1 N1 95.49(11) 3_765 2_645
N2 Co1 N1 91.48(12) . .
N2 Co1 N1 78.18(12) 2_645 .
N2 Co1 N1 171.02(12) 3_765 .
N1 Co1 N1 95.49(11) 3_765 .
N1 Co1 N1 95.49(11) 2_645 .
Ag1 Br3 Ag1 65.249(19) 2_645 3_765
Ag1 Br3 Ag1 65.248(19) 2_645 .
Ag1 Br3 Ag1 65.249(19) 3_765 .
Ag1 Br2 Ag1 69.23(2) 3_765 .
Ag1 Br2 K1 86.894(18) 3_765 .
Ag1 Br2 K1 85.770(18) . .
Ag1 Br1 Ag1 180.0 . 13_655
C1 N1 C5 118.3(3) . .
C1 N1 Co1 127.4(3) . .
C5 N1 Co1 114.3(2) . .
C10 N2 C6 118.8(3) . 3_765
C10 N2 Co1 125.8(3) . .
C6 N2 Co1 115.4(2) 3_765 .
N2 C6 C7 120.6(4) 2_645 .
N2 C6 C5 115.5(3) 2_645 .
C7 C6 C5 123.8(4) . .
N1 C5 C4 120.8(4) . .
N1 C5 C6 115.6(3) . .
C4 C5 C6 123.6(4) . .
N2 C10 C9 122.9(4) . .
N2 C10 H10 118.5 . .
C9 C10 H10 118.5 . .
C8 C7 C6 120.0(4) . .
C8 C7 H7 120.0 . .
C6 C7 H7 120.0 . .
N1 C1 C2 123.1(4) . .
N1 C1 H1 118.5 . .
C2 C1 H1 118.5 . .
C3 C2 C1 118.5(4) . .
C3 C2 H2 120.8 . .
C1 C2 H2 120.8 . .
C2 C3 C4 119.6(4) . .
C2 C3 H3 120.2 . .
C4 C3 H3 120.2 . .
C7 C8 C9 119.5(4) . 2_645
C7 C8 H8 120.3 . .
C9 C8 H8 120.3 2_645 .
C3 C4 C5 119.7(4) . .
C3 C4 H4 120.2 . .
C5 C4 H4 120.2 . .
C10 C9 C8 118.2(4) . 3_765
C10 C9 H9 120.9 . .
C8 C9 H9 120.9 3_765 .

loop_
_geom_bond_atom_site_label_1
_geom_bond_atom_site_label_2
_geom_bond_distance
_geom_bond_site_symmetry_2
K1 Br2 3.6326(7) .
K1 Br2 3.6327(7) 10_755
K1 Br2 3.6327(7) 12_545
K1 Br2 3.6327(7) 3_765
K1 Br2 3.6327(7) 2_645
K1 Br2 3.6327(7) 11_665
Ag1 Br1 2.6087(4) .
Ag1 Br2 2.6585(6) 2_645
Ag1 Br2 2.7363(6) .
Ag1 Br3 2.8427(7) .
Ag1 Ag1 3.0651(7) 2_645
Ag1 Ag1 3.0651(7) 3_765
Co1 N2 2.079(3) .
Co1 N2 2.079(3) 2_645
Co1 N2 2.079(3) 3_765
Co1 N1 2.102(3) 3_765
Co1 N1 2.102(3) 2_645
Co1 N1 2.102(3) .
Br3 Ag1 2.8426(7) 2_645
Br3 Ag1 2.8426(7) 3_765
Br2 Ag1 2.6586(6) 3_765
Br1 Ag1 2.6088(4) 13_655
N1 C1 1.337(5) .
N1 C5 1.348(5) .
N2 C10 1.341(5) .
N2 C6 1.343(5) 3_765
C6 N2 1.343(5) 2_645
C6 C7 1.379(6) .
C6 C5 1.475(5) .
C5 C4 1.389(6) .
C10 C9 1.368(6) .
C10 H10 0.9300 .
C7 C8 1.368(7) .
C7 H7 0.9300 .
C1 C2 1.380(6) .
C1 H1 0.9300 .
C2 C3 1.358(7) .
C2 H2 0.9300 .
C3 C4 1.369(7) .
C3 H3 0.9300 .
C8 C9 1.369(7) 2_645
C8 H8 0.9300 .
C4 H4 0.9300 .
C9 C8 1.369(7) 3_765
C9 H9 0.9300 .
